data_7718538
loop_
_publ_author_name
'Pattathil, Vignesh'
'Pranckevicius, Conor'

_publ_section_title
;
 C&#xe001;O and C&#xe001;S bond activation by an annulated
 1,4,2-diazaborole.
;
_journal_issue 20
_journal_name_full 'Dalton transactions (Cambridge, England : 2003)'
_journal_page_first 8169
_journal_page_last 8173
_journal_paper_doi 10.1039/d5dt00642b
_journal_volume 54
_journal_year 2025
_chemical_formula_sum 'C33 H33 B N4 S'
_chemical_formula_weight 528.5
_space_group_crystal_system triclinic
_space_group_IT_number 2
_space_group_name_Hall '-P 1'
_space_group_name_H-M_alt 'P -1'
_atom_sites_solution_hydrogens geom
_audit_creation_method
;FinalCif 2024.9-0 by Daniel Kratzert, Freiburg 2025, 
https://dkratzert.de/finalcif.html
;
_audit_update_record
;
2025-03-13 deposited with the CCDC.	2025-04-16 downloaded from the CCDC.
;
_cell_angle_alpha 79.421(3)
_cell_angle_beta 89.102(3)
_cell_angle_gamma 72.302(2)
_cell_formula_units_Z 2
_cell_length_a 7.5630(6)
_cell_length_b 11.6778(9)
_cell_length_c 16.8015(12)
_cell_measurement_reflns_used 4191
_cell_measurement_temperature 100(2)
_cell_measurement_theta_max 21.6146
_cell_measurement_theta_min 2.4221
_cell_measurement_wavelength 0.71073
_cell_volume 1388.36(18)
_computing_cell_refinement 'SAINT V8.40B (Bruker AXS LLC, 2019)'
_computing_data_collection 'Bruker Instrument Service v8.5.0.27 Release'
_computing_data_reduction 'SAINT V8.40B (Bruker AXS LLC, 2019)'
_computing_molecular_graphics 'shelXle (C.B. Huebschle, rev 1503)'
_computing_structure_refinement 'SHELXL-2019/2 (Sheldrick, 2019)'
_computing_structure_solution 'XT, VERSION 2018/2'
_diffrn_ambient_temperature 100(2)
_diffrn_detector_area_resol_mean 7.391
_diffrn_measured_fraction_theta_full 0.999
_diffrn_measured_fraction_theta_max 0.999
_diffrn_measurement_details
;<Omega scan: start= 200.1; len= 182.0; end= 382.1 at [Counterclockwise Eulerian 
angles: dx= 51.88 mm theta=  10.568 deg phi=   0.000 deg chi=  54.745 deg] 
		measure for 50.0 seconds; frame angle 1.00 degrees, wavelength=0.71076>
<Omega scan: start= 194.1; len= 180.0; end= 374.1 at [Counterclockwise Eulerian 
angles: dx= 51.88 mm theta=   7.045 deg phi= 102.001 deg chi=  54.745 deg] 
		measure for 50.0 seconds; frame angle 1.00 degrees, wavelength=0.71076>
<Omega scan: start= 194.1; len= 180.0; end= 374.1 at [Counterclockwise Eulerian 
angles: dx= 51.88 mm theta=   7.045 deg phi= 203.999 deg chi=  54.745 deg] 
		measure for 50.0 seconds; frame angle 1.00 degrees, wavelength=0.71076>
<Omega scan: start= 194.1; len= 180.0; end= 374.1 at [Counterclockwise Eulerian 
angles: dx= 51.88 mm theta=   7.045 deg phi= 306.000 deg chi=  54.745 deg] 
		measure for 50.0 seconds; frame angle 1.00 degrees, wavelength=0.71076>
<Omega scan: start= 194.1; len= 180.0; end= 374.1 at [Counterclockwise Eulerian 
angles: dx= 51.88 mm theta=   7.045 deg phi=  50.999 deg chi=  54.745 deg] 
		measure for 50.0 seconds; frame angle 1.00 degrees, wavelength=0.71076>
<Omega scan: start= 194.1; len= 180.0; end= 374.1 at [Counterclockwise Eulerian 
angles: dx= 51.88 mm theta=   7.045 deg phi= 255.001 deg chi=  54.745 deg] 
		measure for 50.0 seconds; frame angle 1.00 degrees, wavelength=0.71076>
<Phi   scan: start=   0.0; len= 180.0; end= 180.0 at [Counterclockwise Eulerian 
angles: dx= 51.88 mm theta=   0.000 deg omega=   0.000 deg chi=  54.745 deg] 
		measure for 1.0 seconds; frame angle 1.00 degrees, wavelength=0.71076>
;
_diffrn_measurement_device_type 'Bruker APEX-II CCD'
_diffrn_measurement_method '\f and \w scans'
_diffrn_radiation_type MoK\a
_diffrn_radiation_wavelength 0.71073
_diffrn_reflns_av_R_equivalents 0.106
_diffrn_reflns_av_unetI/netI 0.0948
_diffrn_reflns_Laue_measured_fraction_full 0.999
_diffrn_reflns_Laue_measured_fraction_max 0.999
_diffrn_reflns_limit_h_max 9
_diffrn_reflns_limit_h_min -9
_diffrn_reflns_limit_k_max 14
_diffrn_reflns_limit_k_min -14
_diffrn_reflns_limit_l_max 20
_diffrn_reflns_limit_l_min -20
_diffrn_reflns_number 31204
_diffrn_reflns_point_group_measured_fraction_full 0.999
_diffrn_reflns_point_group_measured_fraction_max 0.999
_diffrn_reflns_reduction_process narrow-frame
_diffrn_reflns_theta_full 25.242
_diffrn_reflns_theta_max 25.343
_diffrn_reflns_theta_min 2.421
_diffrn_source_current 20.0
_diffrn_source_target Mo
_diffrn_source_voltage 50.0
_exptl_absorpt_coefficient_mu 0.147
_exptl_absorpt_correction_T_max 0.987
_exptl_absorpt_correction_T_min 0.971
_exptl_absorpt_correction_type multi-scan
_exptl_absorpt_process_details
;Krause, L., Herbst-Irmer, R., Sheldrick, G. M., Stalke, D. (2015).
"Comparison of silver and molybdenum microfocus X-ray sources for single-crystal
 structure determination"
J. Appl. Cryst. 48, 3-10.
doi:10.1107/S1600576714022985
;
_exptl_crystal_colour yellow
_exptl_crystal_density_diffrn 1.264
_exptl_crystal_description plate
_exptl_crystal_F_000 560
_exptl_crystal_size_max 0.2
_exptl_crystal_size_mid 0.12
_exptl_crystal_size_min 0.09
_refine_diff_density_max 0.291
_refine_diff_density_min -0.336
_refine_diff_density_rms 0.064
_refine_ls_extinction_coef 0.0117(13)
_refine_ls_extinction_expression Fc^*^=kFc[1+0.001xFc^2^\l^3^/sin(2\q)]^-1/4^
_refine_ls_extinction_method 'SHELXL-2019/2 (Sheldrick 2019)'
_refine_ls_goodness_of_fit_ref 1.041
_refine_ls_hydrogen_treatment constr
_refine_ls_matrix_type full
_refine_ls_number_parameters 359
_refine_ls_number_reflns 5079
_refine_ls_number_restraints 0
_refine_ls_restrained_S_all 1.041
_refine_ls_R_factor_all 0.1162
_refine_ls_R_factor_gt 0.0555
_refine_ls_shift/su_max 0.000
_refine_ls_shift/su_mean 0.000
_refine_ls_structure_factor_coef Fsqd
_refine_ls_weighting_details 'w=1/[\s^2^(Fo^2^)+(0.0339P)^2^+0.8818P] where P=(Fo^2^+2Fc^2^)/3'
_refine_ls_weighting_scheme calc
_refine_ls_wR_factor_gt 0.0979
_refine_ls_wR_factor_ref 0.1199
_reflns_Friedel_coverage 0.000
_reflns_number_gt 3084
_reflns_number_total 5079
_reflns_threshold_expression 'I > 2\s(I)'
_cod_data_source_file d5dt00642b3.cif
_cod_data_source_block bor_isothio_a
_cod_depositor_comments
;
The following automatic conversions were performed:

data item '_exptl_absorpt_correction_type' value 'Multi-Scan' was
changed to 'multi-scan' in accordance with the
/home/data/users/saulius/crontab/automatic-downloads/rss-feeds/RSC/lib/dictionaries/cif_core.dic
dictionary named 'cif_core.dic' version 2.4.2 last updated on
2011-04-26.

Automatic conversion script
Id: cif_fix_values 8170 2020-07-09 18:12:32Z antanas 

 Adding full bibliography for 7718537--7718543.cif.
;
_cod_database_code 7718538
_shelx_shelxl_version_number 2019/3
_shelx_space_group_comment
;
The symmetry employed for this shelxl refinement is uniquely defined
by the following loop, which should always be used as a source of
symmetry information in preference to the above space-group names.
They are only intended as comments.
;
_exptl_bruker_absorpt_correction_t_ratio 0.9353
_shelx_estimated_absorpt_t_min 0.971
_shelx_estimated_absorpt_t_max 0.987
_diffrn_measurement_bruker_total_exposure_time 54280.0
_diffrn_reflns_bruker_av_norm_i 81.14
_diffrn_reflns_bruker_number_gt 17103
_computing_bruker_data_scaling 'SADABS-2016/2 - Bruker AXS area detector scaling and absorption correction'
_geom_details
; All esds (except the esd in the dihedral angle between two l.s. planes)
 are estimated using the full covariance matrix.  The cell esds are taken
 into account individually in the estimation of esds in distances, angles
 and torsion angles; correlations between esds in cell parameters are only
 used when they are defined by crystal symmetry.  An approximate (isotropic)
 treatment of cell esds is used for estimating esds involving l.s. planes.
;

loop_
_space_group_symop_operation_xyz
'x, y, z'
'-x, -y, -z'

loop_
_atom_site_label
_atom_site_type_symbol
_atom_site_fract_x
_atom_site_fract_y
_atom_site_fract_z
_atom_site_U_iso_or_equiv
_atom_site_adp_type
_atom_site_occupancy
_atom_site_site_symmetry_order
_atom_site_calc_flag
_atom_site_refinement_flags_posn
_atom_site_refinement_flags_adp
_atom_site_refinement_flags_occupancy
_atom_site_disorder_assembly
_atom_site_disorder_group
S1_1 S 0.51988(10) 0.31532(7) 0.24066(5) 0.0221(2) Uani 1 1 d . . . . .
N1_1 N 0.6922(3) 0.1654(2) 0.13623(14) 0.0221(6) Uani 1 1 d . . . . .
N2_1 N 0.7779(3) 0.4270(2) 0.18318(13) 0.0183(6) Uani 1 1 d . . . . .
N3_1 N 0.6843(3) 0.5827(2) 0.33549(14) 0.0240(6) Uani 1 1 d . . . . .
N4_1 N 0.7718(3) 0.3832(2) 0.38562(14) 0.0214(6) Uani 1 1 d . . . . .
C1_1 C 0.5752(4) 0.0904(3) 0.15758(17) 0.0205(7) Uani 1 1 d . . . . .
C2_1 C 0.4709(4) 0.0695(3) 0.09749(18) 0.0240(7) Uani 1 1 d . . . . .
H2_1 H 0.466761 0.112416 0.043382 0.029 Uiso 1 1 calc R U . . .
C3_1 C 0.3732(4) -0.0136(3) 0.11661(19) 0.0287(8) Uani 1 1 d . . . . .
H3_1 H 0.299843 -0.026276 0.075671 0.034 Uiso 1 1 calc R U . . .
C4_1 C 0.3811(4) -0.0785(3) 0.19449(19) 0.0328(8) Uani 1 1 d . . . . .
H4_1 H 0.315754 -0.136848 0.206921 0.039 Uiso 1 1 calc R U . . .
C5_1 C 0.4846(4) -0.0580(3) 0.25425(19) 0.0332(8) Uani 1 1 d . . . . .
H5_1 H 0.490658 -0.102653 0.307974 0.040 Uiso 1 1 calc R U . . .
C6_1 C 0.5793(4) 0.0271(3) 0.23629(18) 0.0274(8) Uani 1 1 d . . . . .
H6_1 H 0.647506 0.042304 0.278021 0.033 Uiso 1 1 calc R U . . .
C7_1 C 0.6801(4) 0.2555(3) 0.17199(17) 0.0196(7) Uani 1 1 d . . . . .
C8_1 C 0.8157(4) 0.3239(3) 0.15260(16) 0.0190(7) Uani 1 1 d . . . . .
C9_1 C 0.9725(4) 0.2864(3) 0.10905(17) 0.0242(7) Uani 1 1 d . . . . .
H9_1 H 0.998629 0.213079 0.088073 0.029 Uiso 1 1 calc R U . . .
C10_1 C 1.0898(4) 0.3569(3) 0.09657(17) 0.0261(7) Uani 1 1 d . . . . .
H10_1 H 1.197269 0.333091 0.066037 0.031 Uiso 1 1 calc R U . . .
C11_1 C 1.0515(4) 0.4627(3) 0.12856(17) 0.0231(7) Uani 1 1 d . . . . .
H11_1 H 1.132432 0.511780 0.120491 0.028 Uiso 1 1 calc R U . . .
C12_1 C 0.8949(4) 0.4956(3) 0.17207(17) 0.0210(7) Uani 1 1 d . . . . .
H12_1 H 0.868236 0.567514 0.194697 0.025 Uiso 1 1 calc R U . . .
C13_1 C 0.6814(4) 0.4742(3) 0.32168(17) 0.0206(7) Uani 1 1 d . . . . .
C14_1 C 0.7770(4) 0.5597(3) 0.40955(18) 0.0256(7) Uani 1 1 d . . . . .
H14_1 H 0.799449 0.620594 0.434869 0.031 Uiso 1 1 calc R U . . .
C15_1 C 0.8311(4) 0.4393(3) 0.44102(18) 0.0274(8) Uani 1 1 d . . . . .
H15_1 H 0.897025 0.400562 0.491301 0.033 Uiso 1 1 calc R U . . .
C16_1 C 0.4256(4) 0.5769(2) 0.19605(17) 0.0181(7) Uani 1 1 d . . . . .
C17_1 C 0.2681(4) 0.6124(3) 0.24398(17) 0.0205(7) Uani 1 1 d . . . . .
C18_1 C 0.1059(4) 0.7020(3) 0.21105(18) 0.0232(7) Uani 1 1 d . . . . .
H18_1 H 0.003694 0.723276 0.244801 0.028 Uiso 1 1 calc R U . . .
C19_1 C 0.0878(4) 0.7614(3) 0.13102(18) 0.0243(7) Uani 1 1 d . . . . .
C20_1 C 0.2401(4) 0.7280(3) 0.08376(18) 0.0230(7) Uani 1 1 d . . . . .
H20_1 H 0.231516 0.767514 0.028614 0.028 Uiso 1 1 calc R U . . .
C21_1 C 0.4054(4) 0.6384(3) 0.11412(17) 0.0196(7) Uani 1 1 d . . . . .
C22_1 C 0.8150(4) 0.2520(3) 0.39400(17) 0.0224(7) Uani 1 1 d . . . . .
C23_1 C 0.9767(4) 0.1858(3) 0.36110(17) 0.0221(7) Uani 1 1 d . . . . .
C24_1 C 1.0084(4) 0.0613(3) 0.36673(18) 0.0279(8) Uani 1 1 d . . . . .
H24_1 H 1.115158 0.015838 0.342842 0.033 Uiso 1 1 calc R U . . .
C25_1 C 0.8906(4) 0.0001(3) 0.40587(18) 0.0272(8) Uani 1 1 d . . . . .
C26_1 C 0.7376(4) 0.0685(3) 0.44209(18) 0.0283(8) Uani 1 1 d . . . . .
H26_1 H 0.658058 0.027850 0.470960 0.034 Uiso 1 1 calc R U . . .
C27_1 C 0.6970(4) 0.1934(3) 0.43763(17) 0.0247(7) Uani 1 1 d . . . . .
C28_1 C 0.2641(4) 0.5523(3) 0.33161(17) 0.0270(8) Uani 1 1 d . . . . .
H28A_1 H 0.135475 0.572340 0.348607 0.041 Uiso 1 1 calc R U . . .
H28B_1 H 0.337285 0.582353 0.365770 0.041 Uiso 1 1 calc R U . . .
H28C_1 H 0.317065 0.463384 0.337169 0.041 Uiso 1 1 calc R U . . .
C29_1 C -0.0893(4) 0.8579(3) 0.0963(2) 0.0378(9) Uani 1 1 d . . . . .
H29A_1 H -0.108245 0.853535 0.039483 0.057 Uiso 1 1 calc R U . . .
H29B_1 H -0.080763 0.938985 0.099579 0.057 Uiso 1 1 calc R U . . .
H29C_1 H -0.194248 0.843954 0.127196 0.057 Uiso 1 1 calc R U . . .
C30_1 C 0.5551(4) 0.6150(3) 0.05268(17) 0.0265(8) Uani 1 1 d . . . . .
H30A_1 H 0.603881 0.526949 0.053093 0.040 Uiso 1 1 calc R U . . .
H30B_1 H 0.656052 0.645081 0.066729 0.040 Uiso 1 1 calc R U . . .
H30C_1 H 0.502251 0.657862 -0.001454 0.040 Uiso 1 1 calc R U . . .
C31_1 C 1.1185(4) 0.2439(3) 0.32418(19) 0.0307(8) Uani 1 1 d . . . . .
H31A_1 H 1.148715 0.222010 0.270906 0.046 Uiso 1 1 calc R U . . .
H31B_1 H 1.231280 0.214388 0.359517 0.046 Uiso 1 1 calc R U . . .
H31C_1 H 1.068077 0.333021 0.318049 0.046 Uiso 1 1 calc R U . . .
C32_1 C 0.9278(5) -0.1353(3) 0.4096(2) 0.0370(9) Uani 1 1 d . . . . .
H32A_1 H 0.843350 -0.148038 0.370889 0.056 Uiso 1 1 calc R U . . .
H32B_1 H 0.907590 -0.173805 0.464489 0.056 Uiso 1 1 calc R U . . .
H32C_1 H 1.056598 -0.171923 0.395966 0.056 Uiso 1 1 calc R U . . .
C33_1 C 0.5330(4) 0.2618(3) 0.47934(19) 0.0332(8) Uani 1 1 d . . . . .
H33A_1 H 0.573874 0.305891 0.516076 0.050 Uiso 1 1 calc R U . . .
H33B_1 H 0.475436 0.204008 0.510425 0.050 Uiso 1 1 calc R U . . .
H33C_1 H 0.442325 0.320436 0.438802 0.050 Uiso 1 1 calc R U . . .
B1_1 B 0.5998(5) 0.4610(3) 0.2378(2) 0.0201(8) Uani 1 1 d . . . . .

loop_
_atom_site_aniso_label
_atom_site_aniso_U_11
_atom_site_aniso_U_22
_atom_site_aniso_U_33
_atom_site_aniso_U_23
_atom_site_aniso_U_13
_atom_site_aniso_U_12
S1_1 0.0215(4) 0.0223(4) 0.0249(4) -0.0059(3) 0.0033(3) -0.0095(3)
N1_1 0.0209(14) 0.0221(14) 0.0236(14) -0.0049(12) 0.0014(11) -0.0066(12)
N2_1 0.0159(13) 0.0178(14) 0.0208(14) -0.0032(11) -0.0010(11) -0.0049(11)
N3_1 0.0218(14) 0.0264(15) 0.0266(15) -0.0096(12) 0.0036(12) -0.0091(12)
N4_1 0.0230(14) 0.0209(14) 0.0207(14) -0.0035(12) -0.0008(11) -0.0074(12)
C1_1 0.0203(17) 0.0168(16) 0.0275(18) -0.0077(14) 0.0036(14) -0.0080(14)
C2_1 0.0244(18) 0.0213(17) 0.0247(17) -0.0043(14) -0.0019(14) -0.0046(14)
C3_1 0.0281(19) 0.0289(19) 0.034(2) -0.0106(16) -0.0037(15) -0.0133(16)
C4_1 0.039(2) 0.032(2) 0.035(2) -0.0063(16) 0.0023(17) -0.0227(17)
C5_1 0.044(2) 0.032(2) 0.0278(19) -0.0023(16) 0.0020(17) -0.0200(18)
C6_1 0.0319(19) 0.0302(19) 0.0257(18) -0.0087(15) -0.0005(15) -0.0153(16)
C7_1 0.0172(16) 0.0214(17) 0.0189(16) -0.0022(14) 0.0007(13) -0.0046(14)
C8_1 0.0200(17) 0.0187(17) 0.0197(16) -0.0026(13) -0.0016(13) -0.0083(14)
C9_1 0.0185(17) 0.0269(18) 0.0285(18) -0.0117(14) 0.0057(14) -0.0054(15)
C10_1 0.0223(18) 0.0318(19) 0.0265(18) -0.0085(15) 0.0049(14) -0.0100(15)
C11_1 0.0173(17) 0.0263(18) 0.0265(18) -0.0032(14) -0.0004(14) -0.0087(14)
C12_1 0.0202(17) 0.0216(17) 0.0243(17) -0.0031(14) -0.0007(14) -0.0116(14)
C13_1 0.0157(16) 0.0231(18) 0.0234(17) -0.0063(14) 0.0037(13) -0.0056(14)
C14_1 0.0255(18) 0.030(2) 0.0268(18) -0.0123(15) 0.0011(15) -0.0119(15)
C15_1 0.0267(19) 0.036(2) 0.0217(17) -0.0102(15) -0.0032(15) -0.0099(16)
C16_1 0.0172(16) 0.0195(17) 0.0222(17) -0.0074(13) 0.0012(13) -0.0101(13)
C17_1 0.0212(17) 0.0190(17) 0.0249(17) -0.0080(14) 0.0027(14) -0.0095(14)
C18_1 0.0203(17) 0.0254(18) 0.0278(18) -0.0125(14) 0.0057(14) -0.0083(15)
C19_1 0.0207(17) 0.0221(18) 0.0319(19) -0.0087(15) -0.0012(15) -0.0069(14)
C20_1 0.0260(18) 0.0198(17) 0.0229(17) -0.0030(14) -0.0044(15) -0.0070(15)
C21_1 0.0191(17) 0.0195(17) 0.0244(17) -0.0071(14) 0.0017(14) -0.0103(14)
C22_1 0.0263(18) 0.0210(17) 0.0192(17) -0.0019(13) -0.0055(14) -0.0067(15)
C23_1 0.0222(18) 0.0248(18) 0.0177(16) -0.0001(14) -0.0030(14) -0.0069(15)
C24_1 0.0272(18) 0.0255(19) 0.0268(18) -0.0038(15) -0.0053(15) -0.0024(15)
C25_1 0.033(2) 0.0246(19) 0.0224(18) -0.0009(15) -0.0107(15) -0.0084(16)
C26_1 0.031(2) 0.031(2) 0.0246(18) 0.0002(15) -0.0052(15) -0.0137(16)
C27_1 0.0242(18) 0.0291(19) 0.0195(17) -0.0042(14) -0.0009(14) -0.0065(15)
C28_1 0.0225(18) 0.0309(19) 0.0295(19) -0.0095(15) 0.0080(15) -0.0090(15)
C29_1 0.030(2) 0.037(2) 0.036(2) -0.0089(17) -0.0046(16) 0.0059(16)
C30_1 0.0227(18) 0.0301(19) 0.0240(18) 0.0018(14) 0.0008(14) -0.0081(15)
C31_1 0.0226(18) 0.035(2) 0.0321(19) -0.0034(15) 0.0012(15) -0.0070(15)
C32_1 0.048(2) 0.0240(19) 0.037(2) -0.0015(16) -0.0132(17) -0.0095(17)
C33_1 0.0294(19) 0.039(2) 0.0309(19) -0.0029(16) 0.0037(16) -0.0117(16)
B1_1 0.0203(19) 0.021(2) 0.0225(19) -0.0024(15) 0.0042(16) -0.0125(16)

loop_
_atom_type_symbol
_atom_type_description
_atom_type_scat_dispersion_real
_atom_type_scat_dispersion_imag
_atom_type_scat_source
C C 0.0033 0.0016 'International Tables Vol C Tables 4.2.6.8 and 6.1.1.4'
H H 0.0000 0.0000 'International Tables Vol C Tables 4.2.6.8 and 6.1.1.4'
B B 0.0013 0.0007 'International Tables Vol C Tables 4.2.6.8 and 6.1.1.4'
N N 0.0061 0.0033 'International Tables Vol C Tables 4.2.6.8 and 6.1.1.4'
S S 0.1246 0.1234 'International Tables Vol C Tables 4.2.6.8 and 6.1.1.4'

loop_
_geom_angle_atom_site_label_1
_geom_angle_atom_site_label_2
_geom_angle_atom_site_label_3
_geom_angle
_geom_angle_site_symmetry_1
_geom_angle_site_symmetry_3
_geom_angle_publ_flag
C7_1 S1_1 B1_1 94.51(14) . . ?
C7_1 N1_1 C1_1 120.2(2) . . ?
C8_1 N2_1 C12_1 120.1(2) . . ?
C8_1 N2_1 B1_1 118.5(2) . . ?
C12_1 N2_1 B1_1 121.3(2) . . ?
C13_1 N3_1 C14_1 106.2(2) . . ?
C13_1 N4_1 C15_1 107.2(2) . . ?
C13_1 N4_1 C22_1 128.9(2) . . ?
C15_1 N4_1 C22_1 123.7(2) . . ?
C6_1 C1_1 C2_1 119.3(3) . . ?
C6_1 C1_1 N1_1 120.6(3) . . ?
C2_1 C1_1 N1_1 119.7(3) . . ?
C3_1 C2_1 C1_1 119.9(3) . . ?
C4_1 C3_1 C2_1 120.7(3) . . ?
C3_1 C4_1 C5_1 119.6(3) . . ?
C4_1 C5_1 C6_1 120.3(3) . . ?
C5_1 C6_1 C1_1 120.3(3) . . ?
N1_1 C7_1 C8_1 118.0(3) . . ?
N1_1 C7_1 S1_1 129.5(2) . . ?
C8_1 C7_1 S1_1 112.5(2) . . ?
N2_1 C8_1 C9_1 121.1(3) . . ?
N2_1 C8_1 C7_1 114.4(2) . . ?
C9_1 C8_1 C7_1 124.5(3) . . ?
C10_1 C9_1 C8_1 118.9(3) . . ?
C9_1 C10_1 C11_1 120.0(3) . . ?
C12_1 C11_1 C10_1 119.0(3) . . ?
N2_1 C12_1 C11_1 121.0(3) . . ?
N3_1 C13_1 N4_1 109.6(2) . . ?
N3_1 C13_1 B1_1 121.4(3) . . ?
N4_1 C13_1 B1_1 128.8(3) . . ?
C15_1 C14_1 N3_1 110.7(3) . . ?
C14_1 C15_1 N4_1 106.3(3) . . ?
C21_1 C16_1 C17_1 115.9(3) . . ?
C21_1 C16_1 B1_1 126.8(2) . . ?
C17_1 C16_1 B1_1 117.0(2) . . ?
C18_1 C17_1 C16_1 121.1(3) . . ?
C18_1 C17_1 C28_1 116.3(3) . . ?
C16_1 C17_1 C28_1 122.5(3) . . ?
C19_1 C18_1 C17_1 122.5(3) . . ?
C18_1 C19_1 C20_1 117.0(3) . . ?
C18_1 C19_1 C29_1 121.8(3) . . ?
C20_1 C19_1 C29_1 121.2(3) . . ?
C19_1 C20_1 C21_1 122.5(3) . . ?
C20_1 C21_1 C16_1 121.0(3) . . ?
C20_1 C21_1 C30_1 114.4(3) . . ?
C16_1 C21_1 C30_1 124.6(3) . . ?
C23_1 C22_1 C27_1 121.5(3) . . ?
C23_1 C22_1 N4_1 119.4(3) . . ?
C27_1 C22_1 N4_1 119.1(3) . . ?
C24_1 C23_1 C22_1 117.7(3) . . ?
C24_1 C23_1 C31_1 119.8(3) . . ?
C22_1 C23_1 C31_1 122.5(3) . . ?
C23_1 C24_1 C25_1 122.8(3) . . ?
C24_1 C25_1 C26_1 117.4(3) . . ?
C24_1 C25_1 C32_1 121.3(3) . . ?
C26_1 C25_1 C32_1 121.3(3) . . ?
C27_1 C26_1 C25_1 122.5(3) . . ?
C26_1 C27_1 C22_1 117.9(3) . . ?
C26_1 C27_1 C33_1 120.2(3) . . ?
C22_1 C27_1 C33_1 121.9(3) . . ?
C13_1 B1_1 N2_1 104.4(2) . . ?
C13_1 B1_1 C16_1 115.1(2) . . ?
N2_1 B1_1 C16_1 115.5(2) . . ?
C13_1 B1_1 S1_1 115.8(2) . . ?
N2_1 B1_1 S1_1 99.39(19) . . ?
C16_1 B1_1 S1_1 105.80(19) . . ?

loop_
_geom_bond_atom_site_label_1
_geom_bond_atom_site_label_2
_geom_bond_distance
_geom_bond_site_symmetry_2
_geom_bond_publ_flag
S1_1 C7_1 1.739(3) . ?
S1_1 B1_1 1.964(3) . ?
N1_1 C7_1 1.283(3) . ?
N1_1 C1_1 1.423(3) . ?
N2_1 C8_1 1.345(3) . ?
N2_1 C12_1 1.352(3) . ?
N2_1 B1_1 1.607(4) . ?
N3_1 C13_1 1.336(3) . ?
N3_1 C14_1 1.379(4) . ?
N4_1 C13_1 1.383(3) . ?
N4_1 C15_1 1.383(4) . ?
N4_1 C22_1 1.447(4) . ?
C1_1 C6_1 1.388(4) . ?
C1_1 C2_1 1.391(4) . ?
C2_1 C3_1 1.380(4) . ?
C3_1 C4_1 1.378(4) . ?
C4_1 C5_1 1.380(4) . ?
C5_1 C6_1 1.381(4) . ?
C7_1 C8_1 1.480(4) . ?
C8_1 C9_1 1.381(4) . ?
C9_1 C10_1 1.372(4) . ?
C10_1 C11_1 1.387(4) . ?
C11_1 C12_1 1.373(4) . ?
C13_1 B1_1 1.600(4) . ?
C14_1 C15_1 1.344(4) . ?
C16_1 C21_1 1.418(4) . ?
C16_1 C17_1 1.426(4) . ?
C16_1 B1_1 1.629(4) . ?
C17_1 C18_1 1.390(4) . ?
C17_1 C28_1 1.514(4) . ?
C18_1 C19_1 1.383(4) . ?
C19_1 C20_1 1.386(4) . ?
C19_1 C29_1 1.507(4) . ?
C20_1 C21_1 1.395(4) . ?
C21_1 C30_1 1.517(4) . ?
C22_1 C23_1 1.399(4) . ?
C22_1 C27_1 1.403(4) . ?
C23_1 C24_1 1.385(4) . ?
C23_1 C31_1 1.504(4) . ?
C24_1 C25_1 1.390(4) . ?
C25_1 C26_1 1.394(4) . ?
C25_1 C32_1 1.509(4) . ?
C26_1 C27_1 1.383(4) . ?
C27_1 C33_1 1.499(4) . ?

loop_
_bruker_diffrn_runs_axis
_bruker_diffrn_runs_distance
_bruker_diffrn_runs_theta
_bruker_diffrn_runs_omega
_bruker_diffrn_runs_phi
_bruker_diffrn_runs_chi
_bruker_diffrn_runs_width
_bruker_diffrn_runs_images
_bruker_diffrn_runs_time
_bruker_diffrn_runs_wavelength
_bruker_diffrn_runs_voltage
_bruker_diffrn_runs_current
_bruker_diffrn_runs_temperature
Omega 51.879999999999995 10.5675 -159.865 0.0 54.745 1.0 182 50.0 0.71076 50.0 20.0 108.14999999999998
Omega 51.879999999999995 7.045 -165.91 102.0 54.74 1.0 180 50.0 0.71076 50.0 20.0 108.14999999999998
Omega 51.879999999999995 7.045 -165.91 -156.0 54.74 1.0 180 50.0 0.71076 50.0 20.0 108.14999999999998
Omega 51.879999999999995 7.045 -165.91 -54.0 54.74 1.0 180 50.0 0.71076 50.0 20.0 108.14999999999998
Omega 51.879999999999995 7.045 -165.91 51.0 54.74 1.0 180 50.0 0.71076 50.0 20.0 108.14999999999998
Omega 51.879999999999995 7.045 -165.91 -105.0 54.74 1.0 180 50.0 0.71076 50.0 20.0 108.14999999999998
